data_7209231
loop_
_publ_author_name
'Wang, Xiuli'
'Huang, Jingjing'
'Liu, Lianli'
'Liu, Guocheng'
'Lin, Hongyan'
'Zhang, Juwen'
'Chen, Naili'
'Qu, Yun'

_publ_section_title
;
 Assembly of Zn/Cd coordination polymers containing helixes or
 polycatenane structures tuned by the tri-pyridyl--bis-amide ligands with
 different spacer: syntheses, structures, photoluminescent and
 photocatalytic properties
;
_journal_issue 10
_journal_name_full CrystEngComm
_journal_page_first 1960
_journal_paper_doi 10.1039/c2ce26892b
_journal_volume 15
_journal_year 2013
_chemical_formula_sum 'C25 H17 N5 O6 Zn'
_chemical_formula_weight 548.83
_chemical_name_systematic
;
?
;
_space_group_IT_number 14
_symmetry_space_group_name_Hall '-P 2yn'
_symmetry_space_group_name_H-M 'P 1 21/n 1'
_atom_sites_solution_hydrogens geom
_atom_sites_solution_primary direct
_atom_sites_solution_secondary difmap
_audit_creation_method SHELXL-97
_cell_angle_alpha 90.00
_cell_angle_beta 102.0820(10)
_cell_angle_gamma 90.00
_cell_formula_units_Z 4
_cell_length_a 11.9526(9)
_cell_length_b 12.6037(9)
_cell_length_c 16.3810(12)
_cell_measurement_temperature 293(2)
_cell_volume 2413.1(3)
_computing_structure_refinement 'SHELXL-97 (Sheldrick, 1997)'
_computing_structure_solution 'SHELXS-97 (Sheldrick, 1990)'
_diffrn_ambient_temperature 293(2)
_diffrn_measured_fraction_theta_full 0.994
_diffrn_measured_fraction_theta_max 0.994
_diffrn_radiation_monochromator graphite
_diffrn_radiation_source 'fine-focus sealed tube'
_diffrn_radiation_type MoK\a
_diffrn_radiation_wavelength 0.71073
_diffrn_reflns_av_R_equivalents 0.0398
_diffrn_reflns_av_sigmaI/netI 0.0483
_diffrn_reflns_limit_h_max 14
_diffrn_reflns_limit_h_min -9
_diffrn_reflns_limit_k_max 14
_diffrn_reflns_limit_k_min -15
_diffrn_reflns_limit_l_max 19
_diffrn_reflns_limit_l_min -19
_diffrn_reflns_number 12710
_diffrn_reflns_theta_full 25.26
_diffrn_reflns_theta_max 25.26
_diffrn_reflns_theta_min 1.93
_exptl_absorpt_coefficient_mu 1.069
_exptl_absorpt_correction_T_max 0.673
_exptl_absorpt_correction_T_min 0.624
_exptl_absorpt_correction_type multi-scan
_exptl_crystal_density_diffrn 1.511
_exptl_crystal_density_method 'not measured'
_exptl_crystal_F_000 1120
_exptl_crystal_size_max 0.45
_exptl_crystal_size_mid 0.41
_exptl_crystal_size_min 0.37
_refine_diff_density_max 1.579
_refine_diff_density_min -0.245
_refine_diff_density_rms 0.070
_refine_ls_extinction_method none
_refine_ls_goodness_of_fit_ref 1.005
_refine_ls_hydrogen_treatment constr
_refine_ls_matrix_type full
_refine_ls_number_parameters 334
_refine_ls_number_reflns 4349
_refine_ls_number_restraints 0
_refine_ls_restrained_S_all 1.005
_refine_ls_R_factor_all 0.0741
_refine_ls_R_factor_gt 0.0462
_refine_ls_shift/su_max 0.001
_refine_ls_shift/su_mean 0.000
_refine_ls_structure_factor_coef Fsqd
_refine_ls_weighting_details 'calc w=1/[\s^2^(Fo^2^)+(0.0757P)^2^+1.9996P] where P=(Fo^2^+2Fc^2^)/3'
_refine_ls_weighting_scheme calc
_refine_ls_wR_factor_gt 0.1256
_refine_ls_wR_factor_ref 0.1424
_reflns_number_gt 3081
_reflns_number_total 4373
_reflns_threshold_expression >2sigma(I)
_cod_data_source_file c2ce26892b.txt
_cod_data_source_block 3
_cod_original_sg_symbol_H-M 'P 21/n'
_cod_database_code 7209231

loop_
_symmetry_equiv_pos_as_xyz
'x, y, z'
'-x+1/2, y+1/2, -z+1/2'
'-x, -y, -z'
'x-1/2, -y-1/2, z-1/2'

loop_
_atom_site_label
_atom_site_type_symbol
_atom_site_fract_x
_atom_site_fract_y
_atom_site_fract_z
_atom_site_U_iso_or_equiv
_atom_site_adp_type
_atom_site_occupancy
_atom_site_symmetry_multiplicity
_atom_site_calc_flag
_atom_site_refinement_flags
Zn1 Zn 0.29835(4) 0.16153(4) 0.31654(3) 0.03587(18) Uani 1 1 d .
N1 N 0.1923(3) 0.2275(3) 0.2139(2) 0.0368(8) Uani 1 1 d .
O1 O 0.1829(3) 0.0855(2) 0.35912(18) 0.0478(8) Uani 1 1 d .
C1 C 0.0778(3) 0.2154(3) 0.2009(2) 0.0383(10) Uani 1 1 d .
H1A H 0.0477 0.1713 0.2364 0.046 Uiso 1 1 calc R
N2 N -0.1164(3) 0.2558(3) 0.1206(2) 0.0431(9) Uani 1 1 d .
H2B H -0.1528 0.2748 0.0718 0.052 Uiso 1 1 calc R
O2 O 0.4137(2) 0.2629(2) 0.37399(19) 0.0466(8) Uani 1 1 d .
C2 C 0.2352(4) 0.2917(4) 0.1632(3) 0.0422(10) Uani 1 1 d .
H2A H 0.3139 0.3022 0.1730 0.051 Uiso 1 1 calc R
O3 O 0.2825(3) 0.1058(3) 0.4872(2) 0.0543(8) Uani 1 1 d .
N3 N -0.4965(3) 0.2510(4) 0.1564(2) 0.0566(11) Uani 1 1 d .
C3 C 0.1663(4) 0.3429(4) 0.0967(3) 0.0478(11) Uani 1 1 d .
H3A H 0.1983 0.3853 0.0611 0.057 Uiso 1 1 calc R
O4 O 0.2574(2) 0.3397(2) 0.39340(19) 0.0446(7) Uani 1 1 d .
N4 N -0.4605(3) 0.0964(3) -0.1060(2) 0.0463(9) Uani 1 1 d .
H4B H -0.3915 0.1200 -0.0939 0.056 Uiso 1 1 calc R
C4 C 0.0497(4) 0.3303(4) 0.0838(3) 0.0437(10) Uani 1 1 d .
H4A H 0.0019 0.3646 0.0395 0.052 Uiso 1 1 calc R
C5 C 0.0039(3) 0.2663(3) 0.1368(2) 0.0355(9) Uani 1 1 d .
N5 N -0.4219(3) -0.0667(3) -0.2817(2) 0.0366(8) Uani 1 1 d .
O5 O -0.1423(3) 0.1893(4) 0.2447(2) 0.0770(12) Uani 1 1 d .
C6 C -0.1810(4) 0.2189(4) 0.1738(3) 0.0464(11) Uani 1 1 d .
O6 O -0.6282(3) 0.0947(3) -0.0623(2) 0.0680(11) Uani 1 1 d .
C7 C -0.3065(3) 0.2170(4) 0.1367(3) 0.0421(10) Uani 1 1 d .
C8 C -0.3830(4) 0.2524(4) 0.1839(3) 0.0528(12) Uani 1 1 d .
H8A H -0.3538 0.2783 0.2372 0.063 Uiso 1 1 calc R
C9 C -0.3500(4) 0.1752(3) 0.0585(3) 0.0417(10) Uani 1 1 d .
H9A H -0.3006 0.1507 0.0257 0.050 Uiso 1 1 calc R
C10 C -0.5361(4) 0.2102(4) 0.0809(3) 0.0514(12) Uani 1 1 d .
H10A H -0.6150 0.2086 0.0615 0.062 Uiso 1 1 calc R
C11 C -0.4681(3) 0.1698(3) 0.0289(3) 0.0414(10) Uani 1 1 d .
C12 C -0.5275(4) 0.1188(4) -0.0505(3) 0.0445(11) Uani 1 1 d .
C13 C -0.4915(4) 0.0392(3) -0.1809(3) 0.0401(10) Uani 1 1 d .
C14 C -0.6025(4) 0.0268(4) -0.2245(3) 0.0537(13) Uani 1 1 d .
H14A H -0.6632 0.0572 -0.2056 0.064 Uiso 1 1 calc R
C15 C -0.4039(3) -0.0085(3) -0.2117(3) 0.0394(10) Uani 1 1 d .
H15A H -0.3291 0.0004 -0.1821 0.047 Uiso 1 1 calc R
C16 C -0.6212(4) -0.0325(4) -0.2977(3) 0.0616(15) Uani 1 1 d .
H16A H -0.6951 -0.0414 -0.3289 0.074 Uiso 1 1 calc R
C17 C -0.5309(4) -0.0775(4) -0.3235(3) 0.0509(12) Uani 1 1 d .
H17A H -0.5452 -0.1175 -0.3723 0.061 Uiso 1 1 calc R
C18 C 0.1946(3) 0.0806(3) 0.4375(3) 0.0368(10) Uani 1 1 d .
C19 C 0.0932(3) 0.0393(3) 0.4696(2) 0.0343(9) Uani 1 1 d .
C20 C -0.0088(4) 0.0145(5) 0.4168(3) 0.0655(16) Uani 1 1 d .
H20A H -0.0164 0.0238 0.3596 0.079 Uiso 1 1 calc R
C21 C -0.0999(4) -0.0239(5) 0.4473(3) 0.0649(16) Uani 1 1 d .
H21A H -0.1678 -0.0397 0.4100 0.078 Uiso 1 1 calc R
C22 C 0.3621(3) 0.3371(3) 0.4035(2) 0.0331(9) Uani 1 1 d .
C23 C 0.4337(3) 0.4217(3) 0.4528(2) 0.0348(9) Uani 1 1 d .
C24 C 0.5524(4) 0.4188(3) 0.4647(3) 0.0420(10) Uani 1 1 d .
H24A H 0.5877 0.3648 0.4407 0.050 Uiso 1 1 calc R
C25 C 0.6179(4) 0.4963(3) 0.5120(3) 0.0415(10) Uani 1 1 d .
H25A H 0.6972 0.4935 0.5203 0.050 Uiso 1 1 calc R

loop_
_atom_site_aniso_label
_atom_site_aniso_U_11
_atom_site_aniso_U_22
_atom_site_aniso_U_33
_atom_site_aniso_U_23
_atom_site_aniso_U_13
_atom_site_aniso_U_12
Zn1 0.0255(3) 0.0460(3) 0.0362(3) -0.0065(2) 0.00670(19) -0.0041(2)
N1 0.0251(18) 0.049(2) 0.0369(18) -0.0074(16) 0.0078(15) -0.0042(16)
O1 0.0446(18) 0.063(2) 0.0378(17) -0.0026(15) 0.0140(14) -0.0146(16)
C1 0.026(2) 0.050(3) 0.039(2) -0.002(2) 0.0063(18) -0.0075(19)
N2 0.0226(17) 0.068(2) 0.038(2) 0.0019(18) 0.0047(15) -0.0020(17)
O2 0.0324(16) 0.0446(17) 0.063(2) -0.0222(15) 0.0104(15) -0.0049(14)
C2 0.024(2) 0.057(3) 0.047(3) -0.002(2) 0.0097(19) -0.005(2)
O3 0.0308(17) 0.073(2) 0.056(2) 0.0004(17) 0.0019(15) -0.0122(16)
N3 0.031(2) 0.087(3) 0.055(2) -0.023(2) 0.0153(18) -0.003(2)
C3 0.039(3) 0.056(3) 0.051(3) 0.006(2) 0.018(2) -0.009(2)
O4 0.0277(16) 0.0503(18) 0.0551(19) -0.0071(15) 0.0071(14) -0.0014(14)
N4 0.0283(19) 0.061(2) 0.052(2) -0.0190(19) 0.0138(17) -0.0069(18)
C4 0.035(2) 0.052(3) 0.043(2) 0.004(2) 0.0059(19) 0.000(2)
C5 0.024(2) 0.046(2) 0.037(2) -0.0038(19) 0.0081(17) -0.0018(19)
N5 0.0320(19) 0.0418(19) 0.0354(19) -0.0059(16) 0.0057(15) -0.0023(16)
O5 0.0346(19) 0.146(4) 0.050(2) 0.027(2) 0.0090(16) -0.003(2)
C6 0.027(2) 0.070(3) 0.041(3) -0.004(2) 0.006(2) -0.002(2)
O6 0.0317(18) 0.106(3) 0.070(2) -0.039(2) 0.0191(16) -0.0203(19)
C7 0.027(2) 0.054(3) 0.046(3) -0.004(2) 0.0111(19) -0.004(2)
C8 0.035(2) 0.077(3) 0.048(3) -0.018(2) 0.012(2) -0.005(2)
C9 0.029(2) 0.054(3) 0.046(3) -0.003(2) 0.0162(19) 0.000(2)
C10 0.025(2) 0.074(3) 0.058(3) -0.020(3) 0.014(2) -0.007(2)
C11 0.028(2) 0.050(3) 0.049(3) -0.011(2) 0.0146(19) -0.008(2)
C12 0.032(2) 0.055(3) 0.049(3) -0.015(2) 0.015(2) -0.006(2)
C13 0.034(2) 0.044(2) 0.043(2) -0.006(2) 0.0098(19) 0.000(2)
C14 0.033(2) 0.070(3) 0.056(3) -0.013(3) 0.005(2) 0.013(2)
C15 0.029(2) 0.048(3) 0.042(2) -0.005(2) 0.0086(18) -0.006(2)
C16 0.036(3) 0.083(4) 0.057(3) -0.024(3) -0.011(2) 0.018(3)
C17 0.044(3) 0.063(3) 0.042(3) -0.010(2) 0.000(2) 0.011(2)
C18 0.031(2) 0.037(2) 0.042(2) -0.0004(19) 0.0085(19) -0.0008(19)
C19 0.025(2) 0.041(2) 0.036(2) 0.0000(18) 0.0027(17) -0.0011(18)
C20 0.046(3) 0.113(5) 0.034(3) 0.012(3) -0.001(2) -0.027(3)
C21 0.034(3) 0.113(5) 0.041(3) 0.019(3) -0.008(2) -0.026(3)
C22 0.031(2) 0.035(2) 0.034(2) 0.0000(18) 0.0079(17) -0.0040(19)
C23 0.032(2) 0.033(2) 0.041(2) -0.0036(18) 0.0110(18) -0.0010(18)
C24 0.032(2) 0.036(2) 0.061(3) -0.010(2) 0.014(2) -0.0008(19)
C25 0.026(2) 0.042(2) 0.058(3) -0.005(2) 0.013(2) -0.0026(19)

loop_
_atom_type_symbol
_atom_type_description
_atom_type_scat_dispersion_real
_atom_type_scat_dispersion_imag
_atom_type_scat_source
C C 0.0033 0.0016 'International Tables Vol C Tables 4.2.6.8 and 6.1.1.4'
H H 0.0000 0.0000 'International Tables Vol C Tables 4.2.6.8 and 6.1.1.4'
N N 0.0061 0.0033 'International Tables Vol C Tables 4.2.6.8 and 6.1.1.4'
O O 0.0106 0.0060 'International Tables Vol C Tables 4.2.6.8 and 6.1.1.4'
Zn Zn 0.2839 1.4301 'International Tables Vol C Tables 4.2.6.8 and 6.1.1.4'

loop_
_geom_angle_atom_site_label_1
_geom_angle_atom_site_label_2
_geom_angle_atom_site_label_3
_geom_angle
_geom_angle_site_symmetry_1
_geom_angle_site_symmetry_3
O1 Zn1 O2 129.26(13) . .
O1 Zn1 N1 97.54(13) . .
O2 Zn1 N1 112.23(13) . .
O1 Zn1 N5 114.77(14) . 3
O2 Zn1 N5 92.17(12) . 3
N1 Zn1 N5 111.15(13) . 3
C2 N1 C1 118.6(4) . .
C2 N1 Zn1 120.1(3) . .
C1 N1 Zn1 121.0(3) . .
C18 O1 Zn1 117.1(3) . .
N1 C1 C5 122.3(4) . .
C6 N2 C5 127.0(4) . .
C22 O2 Zn1 108.2(2) . .
N1 C2 C3 122.1(4) . .
C10 N3 C8 117.0(4) . .
C4 C3 C2 119.0(4) . .
C12 N4 C13 127.2(4) . .
C3 C4 C5 119.6(4) . .
C4 C5 C1 118.3(4) . .
C4 C5 N2 117.3(4) . .
C1 C5 N2 124.4(4) . .
C15 N5 C17 117.1(4) . .
C15 N5 Zn1 123.8(3) . 3
C17 N5 Zn1 118.1(3) . 3
O5 C6 N2 124.3(4) . .
O5 C6 C7 122.2(4) . .
N2 C6 C7 113.5(4) . .
C9 C7 C8 118.3(4) . .
C9 C7 C6 122.3(4) . .
C8 C7 C6 119.3(4) . .
N3 C8 C7 123.3(4) . .
C7 C9 C11 119.9(4) . .
N3 C10 C11 124.8(4) . .
C10 C11 C9 116.5(4) . .
C10 C11 C12 117.3(4) . .
C9 C11 C12 126.0(4) . .
O6 C12 N4 122.9(4) . .
O6 C12 C11 121.4(4) . .
N4 C12 C11 115.6(4) . .
C14 C13 C15 118.7(4) . .
C14 C13 N4 124.1(4) . .
C15 C13 N4 117.2(4) . .
C13 C14 C16 118.2(4) . .
N5 C15 C13 123.3(4) . .
C17 C16 C14 119.8(4) . .
N5 C17 C16 123.0(4) . .
O3 C18 O1 124.0(4) . .
O3 C18 C19 119.7(4) . .
O1 C18 C19 116.3(4) . .
C21 C19 C20 117.0(4) 3_556 .
C21 C19 C18 120.9(4) 3_556 .
C20 C19 C18 122.0(4) . .
C19 C20 C21 121.2(4) . .
C19 C21 C20 121.9(4) 3_556 .
O4 C22 O2 122.0(4) . .
O4 C22 C23 120.4(4) . .
O2 C22 C23 117.6(3) . .
C25 C23 C24 119.3(4) 3_666 .
C25 C23 C22 120.1(4) 3_666 .
C24 C23 C22 120.5(4) . .
C25 C24 C23 120.0(4) . .
C24 C25 C23 120.6(4) . 3_666

loop_
_geom_bond_atom_site_label_1
_geom_bond_atom_site_label_2
_geom_bond_distance
_geom_bond_site_symmetry_2
Zn1 O1 1.927(3) .
Zn1 O2 1.969(3) .
Zn1 N1 2.057(3) .
Zn1 N5 2.071(3) 3
N1 C2 1.336(5) .
N1 C1 1.348(5) .
O1 C18 1.264(5) .
C1 C5 1.381(6) .
N2 C6 1.362(5) .
N2 C5 1.412(5) .
O2 C22 1.270(5) .
C2 C3 1.381(6) .
O3 C18 1.228(5) .
N3 C10 1.332(6) .
N3 C8 1.338(6) .
C3 C4 1.375(6) .
O4 C22 1.229(5) .
N4 C12 1.361(5) .
N4 C13 1.405(5) .
C4 C5 1.380(6) .
N5 C15 1.340(5) .
N5 C17 1.346(5) .
N5 Zn1 2.071(3) 3
O5 C6 1.215(5) .
C6 C7 1.497(6) .
O6 C12 1.217(5) .
C7 C9 1.381(6) .
C7 C8 1.388(6) .
C9 C11 1.395(6) .
C10 C11 1.392(6) .
C11 C12 1.491(6) .
C13 C14 1.377(6) .
C13 C15 1.390(6) .
C14 C16 1.390(7) .
C16 C17 1.363(6) .
C18 C19 1.510(6) .
C19 C21 1.362(6) 3_556
C19 C20 1.375(6) .
C20 C21 1.376(6) .
C21 C19 1.362(6) 3_556
C22 C23 1.494(5) .
C23 C25 1.389(5) 3_666
C23 C24 1.392(6) .
C24 C25 1.384(6) .
C25 C23 1.389(5) 3_666
